data_9011251
loop_
_publ_author_name
'Marsh, R. E.'
'Herbstein, F. H.'

_publ_section_title
;
 More space-group changes
;
_journal_coden_ASTM ASBSDK
_journal_issue 1
_journal_name_full
;
 Acta Crystallographica, Section B: Structural Science
;
_journal_page_first 77
_journal_page_last 88
_journal_paper_doi 10.1107/s0108768187009492
_journal_volume 44
_journal_year 1988
_chemical_formula_structural C16H25NO
_chemical_formula_sum 'C16 H25 N O'
_space_group_IT_number 15
_symmetry_space_group_name_Hall '-C 2yc'
_symmetry_space_group_name_H-M 'C 1 2/c 1'
_cell_angle_alpha 90
_cell_angle_beta 108.00
_cell_angle_gamma 90
_cell_formula_units_Z 8
_cell_length_a 24.28
_cell_length_b 8.76
_cell_length_c 14.03
_cell_volume 2838.029
_database_code_amcsd 0009818
_exptl_crystal_density_diffrn 1.040
_cod_original_formula_sum 'C16 N O'
_cod_database_code 9011251
_amcsd_formula_title C16H25NO

loop_
_space_group_symop_operation_xyz
x,y,z
1/2+x,1/2+y,z
x,-y,1/2+z
1/2+x,1/2-y,1/2+z
-x,y,1/2-z
1/2-x,1/2+y,1/2-z
-x,-y,-z
1/2-x,1/2-y,-z

loop_
_atom_site_label
_atom_site_type_symbol
_atom_site_fract_x
_atom_site_fract_y
_atom_site_fract_z
_atom_site_U_iso_or_equiv
_atom_site_attached_hydrogens
C1 C 0.30150 0.38720 0.41640 0.02720 1
C2 C 0.36590 0.34210 0.47230 0.01670 0
C3 C 0.37520 0.26510 0.57620 0.02750 2
C4 C 0.42830 0.33550 0.64820 0.03350 2
C5 C 0.42460 0.49920 0.61540 0.03980 2
C6 C 0.40290 0.49790 0.50110 0.02460 1
C7 C 0.36520 0.62970 0.44610 0.03320 1
C8 C 0.34000 0.59290 0.33250 0.05270 2
C9 C 0.30000 0.45850 0.32020 0.03060 0
C10 C 0.27840 0.50840 0.47400 0.03590 2
C11 C 0.31200 0.66300 0.48390 0.04340 2
C12 C 0.45000 0.20350 0.44150 0.02240 2
C13 C 0.47090 0.14360 0.35930 0.02930 2
C14 C 0.43480 0.00760 0.30670 0.04090 2
C15 C 0.37010 0.05010 0.27310 0.03900 2
C16 C 0.35290 0.11710 0.36100 0.02760 2
N N 0.38790 0.25240 0.40400 0.01660 0
O O 0.27050 0.41120 0.23530 0.05810 0

loop_
_cod_changelog_entry_id
_cod_changelog_entry_author
_cod_changelog_entry_date
_cod_changelog_entry_text
1 'Vaitkus, Antanas' 2024-12-10T18:14:27+02:00
;
 Added the '_atom_site_type_symbol' data item and updated the
 '_chemical_formula_sum' data value to include the attached hydrogen atoms.
;

loop_
_cod_related_entry_id
_cod_related_entry_database
_cod_related_entry_code
1 AMCSD 0009818
